data_7012217
loop_
_publ_author_name
'Frank Wiesbrock'
'Hubert Schmidbaur'

_publ_section_title
;
 The structural chemistry of lithium, sodium and potassium anthranilate
 hydrates
;
_journal_issue 24
_journal_name_full 'J. Chem. Soc., Dalton Trans.'
_journal_page_first 4703
_journal_page_last 4708
_journal_paper_doi 10.1039/b208836n
_journal_year 2002
_chemical_formula_sum 'C7 H7 Li N O2.5'
_chemical_formula_weight 152.08
_chemical_name_systematic
; 
? 
;
_space_group_IT_number 2
_symmetry_cell_setting triclinic
_symmetry_space_group_name_Hall '-P 1'
_symmetry_space_group_name_H-M 'P -1'
_atom_sites_solution_hydrogens geom
_atom_sites_solution_primary direct
_atom_sites_solution_secondary difmap
_audit_creation_method SHELXL-97
_cell_angle_alpha 75.638(1)
_cell_angle_beta 87.278(1)
_cell_angle_gamma 84.999(2)
_cell_formula_units_Z 4
_cell_length_a 5.2250(1)
_cell_length_b 9.1650(2)
_cell_length_c 15.2200(5)
_cell_measurement_reflns_used 19977
_cell_measurement_temperature 143(2)
_cell_volume 703.12(3)
_computing_cell_refinement DENZO
_computing_data_collection XPRESS
_computing_data_reduction SCALEPACK
_computing_molecular_graphics SHELXTL
_computing_publication_material 'SHELXL-97 (Sheldrick, 1997)'
_computing_structure_refinement 'SHELXL-97 (Sheldrick, 1997)'
_computing_structure_solution 'SHELXS-97 (Sheldrick, 1990)'
_diffrn_ambient_temperature 143(2)
_diffrn_measured_fraction_theta_full 0.927
_diffrn_measured_fraction_theta_max 0.927
_diffrn_measurement_device_type 'Nonius DIP 2020'
_diffrn_measurement_method phi-rotation
_diffrn_radiation_monochromator graphite
_diffrn_radiation_source 'fine-focus sealed tube'
_diffrn_radiation_type MoK\a
_diffrn_radiation_wavelength 0.71073
_diffrn_reflns_av_R_equivalents 0.028
_diffrn_reflns_av_sigmaI/netI 0.0270
_diffrn_reflns_limit_h_max 6
_diffrn_reflns_limit_h_min 0
_diffrn_reflns_limit_k_max 11
_diffrn_reflns_limit_k_min -11
_diffrn_reflns_limit_l_max 19
_diffrn_reflns_limit_l_min -19
_diffrn_reflns_number 19977
_diffrn_reflns_theta_full 27.21
_diffrn_reflns_theta_max 27.21
_diffrn_reflns_theta_min 3.92
_exptl_absorpt_coefficient_mu 0.107
_exptl_absorpt_correction_type none
_exptl_crystal_colour colourless
_exptl_crystal_density_diffrn 1.437
_exptl_crystal_density_method 'not measured'
_exptl_crystal_description block
_exptl_crystal_F_000 316
_exptl_crystal_size_max 0.40
_exptl_crystal_size_mid 0.40
_exptl_crystal_size_min 0.10
_refine_diff_density_max 0.391
_refine_diff_density_min -0.289
_refine_diff_density_rms 0.048
_refine_ls_extinction_method none
_refine_ls_goodness_of_fit_ref 1.046
_refine_ls_hydrogen_treatment mixed
_refine_ls_matrix_type full
_refine_ls_number_parameters 232
_refine_ls_number_reflns 2913
_refine_ls_number_restraints 2
_refine_ls_restrained_S_all 1.046
_refine_ls_R_factor_all 0.0473
_refine_ls_R_factor_gt 0.0434
_refine_ls_shift/su_max 0.000
_refine_ls_shift/su_mean 0.000
_refine_ls_structure_factor_coef Fsqd
_refine_ls_weighting_details 'calc w=1/[\s^2^(Fo^2^)+(0.0548P)^2^+0.3677P] where P=(Fo^2^+2Fc^2^)/3'
_refine_ls_weighting_scheme calc
_refine_ls_wR_factor_gt 0.1112
_refine_ls_wR_factor_ref 0.1144
_reflns_number_gt 2677
_reflns_number_total 2913
_reflns_threshold_expression >2sigma(I)
_cod_data_source_file b208836n.txt
_cod_data_source_block wies10
_cod_depositor_comments
;
The following automatic conversions were performed:
'_symmetry_cell_setting' value 'Triclinic' changed to 'triclinic'
according to '/home/saulius/struct/CIF-dictionaries/cif_core.dic'
dictionary named 'cif_core.dic' version 2.4.1 from 2010-06-29.

Automatic conversion script
Id: cif_fix_enum 1527 2010-12-29 10:47:43Z saulius 
;
_cod_original_sg_symbol_H-M P-1
_cod_original_formula_sum 'C7 H7 Li N O2.50'
_cod_database_code 7012217

loop_
_symmetry_equiv_pos_as_xyz
'x, y, z'
'-x, -y, -z'

loop_
_atom_site_label
_atom_site_type_symbol
_atom_site_fract_x
_atom_site_fract_y
_atom_site_fract_z
_atom_site_U_iso_or_equiv
_atom_site_adp_type
_atom_site_occupancy
_atom_site_symmetry_multiplicity
_atom_site_calc_flag
_atom_site_refinement_flags
_atom_site_disorder_assembly
_atom_site_disorder_group
O22 O 0.09962(19) 0.81924(11) 0.41149(6) 0.0208(2) Uani 1 1 d . . .
O12 O 0.3601(2) 1.11310(11) 0.42376(6) 0.0229(2) Uani 1 1 d . . .
O21 O -0.3152(2) 0.82900(13) 0.38462(7) 0.0267(3) Uani 1 1 d . . .
O11 O 0.7305(2) 1.21521(13) 0.40621(7) 0.0302(3) Uani 1 1 d . . .
N2 N 0.3703(2) 0.64019(13) 0.30417(8) 0.0205(3) Uani 1 1 d . . .
C22 C 0.1930(3) 0.72151(15) 0.23959(9) 0.0186(3) Uani 1 1 d . . .
N1 N 0.8089(3) 1.41960(15) 0.24064(10) 0.0293(3) Uani 1 1 d . . .
C27 C -0.0832(3) 0.81949(14) 0.35977(9) 0.0178(3) Uani 1 1 d . . .
C24 C 0.0487(3) 0.78375(18) 0.08429(9) 0.0272(3) Uani 1 1 d . . .
H24 H 0.0741 0.7754 0.0235 0.033 Uiso 1 1 calc R . .
C21 C -0.0242(3) 0.80654(15) 0.26383(8) 0.0179(3) Uani 1 1 d . . .
C16 C 0.3088(3) 1.15702(16) 0.23871(10) 0.0242(3) Uani 1 1 d . . .
H16 H 0.2052 1.0898 0.2801 0.029 Uiso 1 1 calc R . .
C17 C 0.5331(3) 1.18484(15) 0.37303(9) 0.0191(3) Uani 1 1 d . . .
C11 C 0.4957(3) 1.22931(15) 0.27296(9) 0.0197(3) Uani 1 1 d . . .
C26 C -0.2001(3) 0.87874(16) 0.19731(9) 0.0224(3) Uani 1 1 d . . .
H26 H -0.3478 0.9352 0.2138 0.027 Uiso 1 1 calc R . .
C23 C 0.2235(3) 0.71015(16) 0.14936(9) 0.0234(3) Uani 1 1 d . . .
H23 H 0.3669 0.6508 0.1326 0.028 Uiso 1 1 calc R . .
C14 C 0.4240(3) 1.28166(18) 0.08716(10) 0.0311(4) Uani 1 1 d . . .
H14 H 0.4027 1.2985 0.0237 0.037 Uiso 1 1 calc R . .
C25 C -0.1644(3) 0.86996(17) 0.10783(10) 0.0269(3) Uani 1 1 d . . .
H25 H -0.2834 0.9220 0.0632 0.032 Uiso 1 1 calc R . .
C13 C 0.6035(3) 1.35686(17) 0.11795(10) 0.0294(3) Uani 1 1 d . . .
H13 H 0.7024 1.4255 0.0756 0.035 Uiso 1 1 calc R . .
C12 C 0.6429(3) 1.33324(16) 0.21198(10) 0.0236(3) Uani 1 1 d . . .
C15 C 0.2728(3) 1.18145(18) 0.14678(10) 0.0287(3) Uani 1 1 d . . .
H15 H 0.1478 1.1311 0.1247 0.034 Uiso 1 1 calc R . .
Li1 Li 0.4036(5) 0.8900(3) 0.45459(16) 0.0218(5) Uani 1 1 d . . .
Li2 Li 1.0525(5) 1.2197(3) 0.46301(16) 0.0231(5) Uani 1 1 d . . .
H04 H 0.510(4) 0.600(2) 0.2792(13) 0.033(5) Uiso 1 1 d . . .
H03 H 0.426(4) 0.697(2) 0.3406(14) 0.037(5) Uiso 1 1 d . . .
O01 O 1.1287(4) 1.42814(15) 0.43565(11) 0.0614(5) Uani 1 1 d D . .
H01 H 0.874(4) 1.381(3) 0.2984(16) 0.046(6) Uiso 1 1 d . . .
H02 H 0.930(5) 1.461(3) 0.1942(16) 0.054(6) Uiso 1 1 d . . .
H05 H 1.206(5) 1.494(3) 0.3887(14) 0.084(9) Uiso 1 1 d D . .
H06 H 1.10(2) 1.451(14) 0.491(4) 0.40(6) Uiso 1 1 d D . .

loop_
_atom_site_aniso_label
_atom_site_aniso_U_11
_atom_site_aniso_U_22
_atom_site_aniso_U_33
_atom_site_aniso_U_23
_atom_site_aniso_U_13
_atom_site_aniso_U_12
O22 0.0194(5) 0.0269(5) 0.0175(5) -0.0077(4) -0.0013(3) -0.0034(4)
O12 0.0261(6) 0.0206(5) 0.0201(5) -0.0037(4) 0.0046(4) 0.0017(4)
O21 0.0179(6) 0.0417(6) 0.0251(5) -0.0176(4) 0.0025(4) -0.0013(4)
O11 0.0281(6) 0.0368(6) 0.0276(6) -0.0099(4) -0.0099(4) -0.0021(4)
N2 0.0197(7) 0.0212(6) 0.0215(6) -0.0078(4) -0.0002(4) 0.0010(4)
C22 0.0201(7) 0.0183(6) 0.0183(6) -0.0059(5) 0.0008(5) -0.0037(5)
N1 0.0277(8) 0.0288(7) 0.0312(7) -0.0065(5) 0.0024(5) -0.0051(5)
C27 0.0184(7) 0.0173(6) 0.0186(6) -0.0064(5) 0.0004(5) -0.0014(5)
C24 0.0320(9) 0.0354(8) 0.0163(6) -0.0095(6) 0.0021(5) -0.0058(6)
C21 0.0187(7) 0.0194(6) 0.0167(6) -0.0062(5) 0.0009(5) -0.0037(5)
C16 0.0263(8) 0.0244(7) 0.0210(7) -0.0052(5) -0.0018(5) 0.0025(5)
C17 0.0220(7) 0.0186(6) 0.0172(6) -0.0070(5) -0.0010(5) 0.0034(5)
C11 0.0232(8) 0.0193(6) 0.0159(6) -0.0050(5) -0.0001(5) 0.0041(5)
C26 0.0213(8) 0.0247(7) 0.0215(7) -0.0068(5) -0.0012(5) -0.0005(5)
C23 0.0244(8) 0.0270(7) 0.0210(7) -0.0107(5) 0.0046(5) -0.0028(5)
C14 0.0407(10) 0.0309(8) 0.0199(7) -0.0055(6) -0.0007(6) 0.0047(7)
C25 0.0291(9) 0.0324(8) 0.0189(7) -0.0049(6) -0.0047(5) -0.0029(6)
C13 0.0353(9) 0.0269(7) 0.0239(7) -0.0044(6) 0.0041(6) 0.0015(6)
C12 0.0249(8) 0.0208(6) 0.0239(7) -0.0055(5) 0.0029(5) 0.0027(5)
C15 0.0323(9) 0.0309(8) 0.0245(7) -0.0098(6) -0.0070(6) -0.0001(6)
Li1 0.0216(13) 0.0241(11) 0.0204(11) -0.0071(9) 0.0009(9) -0.0017(9)
Li2 0.0229(13) 0.0239(12) 0.0225(11) -0.0064(9) 0.0018(9) -0.0012(9)
O01 0.1072(14) 0.0235(6) 0.0537(9) -0.0143(6) 0.0503(9) -0.0199(7)

loop_
_atom_type_symbol
_atom_type_description
_atom_type_scat_dispersion_real
_atom_type_scat_dispersion_imag
_atom_type_scat_source
C C 0.0033 0.0016 'International Tables Vol C Tables 4.2.6.8 and 6.1.1.4'
H H 0.0000 0.0000 'International Tables Vol C Tables 4.2.6.8 and 6.1.1.4'
Li Li -0.0003 0.0001 'International Tables Vol C Tables 4.2.6.8 and 6.1.1.4'
N N 0.0061 0.0033 'International Tables Vol C Tables 4.2.6.8 and 6.1.1.4'
O O 0.0106 0.0060 'International Tables Vol C Tables 4.2.6.8 and 6.1.1.4'

loop_
_geom_angle_atom_site_label_1
_geom_angle_atom_site_label_2
_geom_angle_atom_site_label_3
_geom_angle
_geom_angle_site_symmetry_1
_geom_angle_site_symmetry_3
_geom_angle_publ_flag
C27 O22 Li1 157.66(12) . . ?
C27 O22 Li2 106.14(11) . 2_676 ?
Li1 O22 Li2 89.52(11) . 2_676 ?
C17 O12 Li2 121.16(11) . 1_455 ?
C17 O12 Li1 117.61(11) . . ?
Li2 O12 Li1 121.12(11) 1_455 . ?
C17 O12 Li1 88.47(10) . 2_676 ?
Li2 O12 Li1 95.93(10) 1_455 2_676 ?
Li1 O12 Li1 88.82(10) . 2_676 ?
C27 O21 Li1 154.42(12) . 1_455 ?
C27 O21 Li2 75.00(9) . 2_676 ?
Li1 O21 Li2 85.04(10) 1_455 2_676 ?
C17 O11 Li2 168.73(13) . . ?
C17 O11 Li1 91.81(11) . 2_676 ?
Li2 O11 Li1 84.32(10) . 2_676 ?
C22 N2 H04 113.1(12) . . ?
C22 N2 H03 113.4(12) . . ?
H04 N2 H03 107.6(18) . . ?
C23 C22 C21 118.60(12) . . ?
C23 C22 N2 119.34(12) . . ?
C21 C22 N2 121.93(12) . . ?
C12 N1 H01 116.5(14) . . ?
C12 N1 H02 112.4(15) . . ?
H01 N1 H02 116(2) . . ?
O21 C27 O22 122.96(12) . . ?
O21 C27 C21 117.52(12) . . ?
O22 C27 C21 119.52(12) . . ?
O21 C27 Li2 77.70(9) . 2_676 ?
O22 C27 Li2 46.46(8) . 2_676 ?
C21 C27 Li2 161.36(11) . 2_676 ?
C23 C24 C25 120.16(13) . . ?
C23 C24 H24 119.9 . . ?
C25 C24 H24 119.9 . . ?
C26 C21 C22 119.21(12) . . ?
C26 C21 C27 117.72(12) . . ?
C22 C21 C27 123.03(12) . . ?
C15 C16 C11 121.78(14) . . ?
C15 C16 H16 119.1 . . ?
C11 C16 H16 119.1 . . ?
O11 C17 O12 120.85(12) . . ?
O11 C17 C11 120.87(13) . . ?
O12 C17 C11 118.28(12) . . ?
O11 C17 Li1 59.09(9) . 2_676 ?
O12 C17 Li1 61.77(9) . 2_676 ?
C11 C17 Li1 179.63(11) . 2_676 ?
C12 C11 C16 119.21(13) . . ?
C12 C11 C17 123.54(13) . . ?
C16 C11 C17 117.20(12) . . ?
C25 C26 C21 121.64(13) . . ?
C25 C26 H26 119.2 . . ?
C21 C26 H26 119.2 . . ?
C24 C23 C22 121.32(13) . . ?
C24 C23 H23 119.3 . . ?
C22 C23 H23 119.3 . . ?
C13 C14 C15 121.53(14) . . ?
C13 C14 H14 119.2 . . ?
C15 C14 H14 119.2 . . ?
C26 C25 C24 119.03(13) . . ?
C26 C25 H25 120.5 . . ?
C24 C25 H25 120.5 . . ?
C14 C13 C12 120.83(14) . . ?
C14 C13 H13 119.6 . . ?
C12 C13 H13 119.6 . . ?
N1 C12 C11 122.45(13) . . ?
N1 C12 C13 119.17(14) . . ?
C11 C12 C13 118.21(14) . . ?
C16 C15 C14 118.39(15) . . ?
C16 C15 H15 120.8 . . ?
C14 C15 H15 120.8 . . ?
O21 Li1 O22 105.23(12) 1_655 . ?
O21 Li1 O12 108.65(12) 1_655 . ?
O22 Li1 O12 107.10(12) . . ?
O21 Li1 O11 129.94(13) 1_655 2_676 ?
O22 Li1 O11 87.35(10) . 2_676 ?
O12 Li1 O11 113.41(11) . 2_676 ?
O21 Li1 O12 95.18(11) 1_655 2_676 ?
O22 Li1 O12 146.01(13) . 2_676 ?
O12 Li1 O12 91.18(10) . 2_676 ?
O11 Li1 O12 58.86(7) 2_676 2_676 ?
O21 Li1 C17 114.75(12) 1_655 2_676 ?
O22 Li1 C17 116.35(11) . 2_676 ?
O12 Li1 C17 104.38(10) . 2_676 ?
O11 Li1 C17 29.10(5) 2_676 2_676 ?
O12 Li1 C17 29.76(5) 2_676 2_676 ?
O21 Li1 Li2 138.84(13) 1_655 2_676 ?
O22 Li1 Li2 45.65(8) . 2_676 ?
O12 Li1 Li2 108.14(11) . 2_676 ?
O11 Li1 Li2 43.71(7) 2_676 2_676 ?
O12 Li1 Li2 101.87(10) 2_676 2_676 ?
C17 Li1 Li2 72.46(8) 2_676 2_676 ?
O21 Li1 Li1 106.33(14) 1_655 2_676 ?
O22 Li1 Li1 145.75(16) . 2_676 ?
O12 Li1 Li1 49.59(8) . 2_676 ?
O11 Li1 Li1 82.53(10) 2_676 2_676 ?
O12 Li1 Li1 41.60(7) 2_676 2_676 ?
C17 Li1 Li1 60.25(8) 2_676 2_676 ?
Li2 Li1 Li1 111.31(13) 2_676 2_676 ?
O21 Li1 Li2 57.93(8) 1_655 2_776 ?
O22 Li1 Li2 142.91(12) . 2_776 ?
O12 Li1 Li2 109.65(11) . 2_776 ?
O11 Li1 Li2 82.77(9) 2_676 2_776 ?
O12 Li1 Li2 38.22(6) 2_676 2_776 ?
C17 Li1 Li2 58.46(7) 2_676 2_776 ?
Li2 Li1 Li2 123.43(11) 2_676 2_776 ?
Li1 Li1 Li2 67.98(10) 2_676 2_776 ?
O21 Li1 Li2 137.04(12) 1_655 1_455 ?
O22 Li1 Li2 89.23(10) . 1_455 ?
O12 Li1 Li2 29.26(6) . 1_455 ?
O11 Li1 Li2 90.14(9) 2_676 1_455 ?
O12 Li1 Li2 94.07(9) 2_676 1_455 ?
C17 Li1 Li2 92.79(8) 2_676 1_455 ?
Li2 Li1 Li2 79.06(9) 2_676 1_455 ?
Li1 Li1 Li2 58.31(9) 2_676 1_455 ?
Li2 Li1 Li2 126.29(8) 2_776 1_455 ?
O01 Li2 O11 106.51(14) . . ?
O01 Li2 O12 104.95(13) . 1_655 ?
O11 Li2 O12 118.62(13) . 1_655 ?
O01 Li2 O22 104.26(12) . 2_676 ?
O11 Li2 O22 94.55(12) . 2_676 ?
O12 Li2 O22 126.06(13) 1_655 2_676 ?
O01 Li2 C27 94.16(11) . 2_676 ?
O11 Li2 C27 121.95(12) . 2_676 ?
O12 Li2 C27 106.49(11) 1_655 2_676 ?
O22 Li2 C27 27.40(5) 2_676 2_676 ?
O01 Li2 O21 88.86(11) . 2_676 ?
O11 Li2 O21 148.34(13) . 2_676 ?
O12 Li2 O21 82.08(9) 1_655 2_676 ?
O22 Li2 O21 54.34(7) 2_676 2_676 ?
C27 Li2 O21 27.30(4) 2_676 2_676 ?
O01 Li2 Li1 124.71(13) . 2_676 ?
O11 Li2 Li1 51.98(8) . 2_676 ?
O12 Li2 Li1 130.33(12) 1_655 2_676 ?
O22 Li2 Li1 44.83(8) 2_676 2_676 ?
C27 Li2 Li1 71.46(8) 2_676 2_676 ?
O21 Li2 Li1 96.47(9) 2_676 2_676 ?
O01 Li2 Li1 91.98(12) . 2_776 ?
O11 Li2 Li1 159.56(12) . 2_776 ?
O12 Li2 Li1 45.85(7) 1_655 2_776 ?
O22 Li2 Li1 89.09(10) 2_676 2_776 ?
C27 Li2 Li1 63.64(7) 2_676 2_776 ?
O21 Li2 Li1 37.04(6) 2_676 2_776 ?
Li1 Li2 Li1 123.43(11) 2_676 2_776 ?
O01 Li2 Li1 134.00(13) . 1_655 ?
O11 Li2 Li1 106.03(10) . 1_655 ?
O12 Li2 Li1 29.62(6) 1_655 1_655 ?
O22 Li2 Li1 104.60(10) 2_676 1_655 ?
C27 Li2 Li1 95.34(8) 2_676 1_655 ?
O21 Li2 Li1 79.88(8) 2_676 1_655 ?
Li1 Li2 Li1 100.94(9) 2_676 1_655 ?
Li1 Li2 Li1 53.71(8) 2_776 1_655 ?
O01 Li2 H06 22.9(19) . . ?
O11 Li2 H06 113(2) . . ?
O12 Li2 H06 117(3) 1_655 . ?
O22 Li2 H06 82(2) 2_676 . ?
C27 Li2 H06 72.1(19) 2_676 . ?
O21 Li2 H06 72(2) 2_676 . ?
Li1 Li2 H06 110(2) 2_676 . ?
Li1 Li2 H06 88(3) 2_776 . ?
Li1 Li2 H06 140(3) 1_655 . ?
Li2 O01 H05 136.5(19) . . ?
Li2 O01 H06 102(8) . . ?
H05 O01 H06 120(8) . . ?

loop_
_geom_bond_atom_site_label_1
_geom_bond_atom_site_label_2
_geom_bond_distance
_geom_bond_site_symmetry_2
_geom_bond_publ_flag
O22 C27 1.2660(17) . ?
O22 Li1 1.966(3) . ?
O22 Li2 1.994(3) 2_676 ?
O12 C17 1.2768(17) . ?
O12 Li2 1.954(3) 1_455 ?
O12 Li1 1.976(3) . ?
O12 Li1 2.266(3) 2_676 ?
O21 C27 1.2546(17) . ?
O21 Li1 1.900(3) 1_455 ?
O21 Li2 2.673(3) 2_676 ?
O11 C17 1.2513(18) . ?
O11 Li2 1.936(3) . ?
O11 Li1 2.207(3) 2_676 ?
N2 C22 1.4081(18) . ?
N2 H04 0.90(2) . ?
N2 H03 0.92(2) . ?
C22 C23 1.4034(18) . ?
C22 C21 1.4071(19) . ?
N1 C12 1.377(2) . ?
N1 H01 0.93(2) . ?
N1 H02 0.96(3) . ?
C27 C21 1.5094(17) . ?
C27 Li2 2.642(3) 2_676 ?
C24 C23 1.384(2) . ?
C24 C25 1.393(2) . ?
C24 H24 0.9500 . ?
C21 C26 1.3994(19) . ?
C16 C15 1.380(2) . ?
C16 C11 1.413(2) . ?
C16 H16 0.9500 . ?
C17 C11 1.4935(17) . ?
C17 Li1 2.571(3) 2_676 ?
C11 C12 1.408(2) . ?
C26 C25 1.3869(19) . ?
C26 H26 0.9500 . ?
C23 H23 0.9500 . ?
C14 C13 1.374(2) . ?
C14 C15 1.392(2) . ?
C14 H14 0.9500 . ?
C25 H25 0.9500 . ?
C13 C12 1.416(2) . ?
C13 H13 0.9500 . ?
C15 H15 0.9500 . ?
Li1 O21 1.900(3) 1_655 ?
Li1 O11 2.207(3) 2_676 ?
Li1 O12 2.266(3) 2_676 ?
Li1 C17 2.571(3) 2_676 ?
Li1 Li2 2.788(4) 2_676 ?
Li1 Li1 2.976(5) 2_676 ?
Li1 Li2 3.142(4) 2_776 ?
Li1 Li2 3.423(3) 1_455 ?
Li2 O01 1.924(3) . ?
Li2 O12 1.954(3) 1_655 ?
Li2 O22 1.994(3) 2_676 ?
Li2 C27 2.642(3) 2_676 ?
Li2 O21 2.673(3) 2_676 ?
Li2 Li1 2.788(4) 2_676 ?
Li2 Li1 3.142(4) 2_776 ?
Li2 Li1 3.423(3) 1_655 ?
Li2 H06 2.30(11) . ?
O01 H05 0.918(5) . ?
O01 H06 0.919(5) . ?

loop_
_geom_hbond_atom_site_label_D
_geom_hbond_atom_site_label_H
_geom_hbond_atom_site_label_A
_geom_hbond_distance_DH
_geom_hbond_distance_HA
_geom_hbond_distance_DA
_geom_hbond_angle_DHA
_geom_hbond_site_symmetry_A
N2 H04 N1 0.90(2) 2.34(2) 3.1977(18) 160.2(17) 1_545
N2 H03 O21 0.92(2) 2.13(2) 2.9886(16) 155.9(18) 1_655
N2 H03 O22 0.92(2) 2.33(2) 2.8403(15) 114.7(15) .
N1 H01 O11 0.93(2) 2.10(2) 2.7787(18) 128.7(18) .
O01 H05 N2 0.918(5) 1.850(7) 2.7629(17) 173(3) 1_665
O01 H06 O01 0.919(5) 2.05(6) 2.846(3) 144(9) 2_786

loop_
_geom_torsion_atom_site_label_1
_geom_torsion_atom_site_label_2
_geom_torsion_atom_site_label_3
_geom_torsion_atom_site_label_4
_geom_torsion
_geom_torsion_site_symmetry_1
_geom_torsion_site_symmetry_2
_geom_torsion_site_symmetry_3
_geom_torsion_site_symmetry_4
_geom_torsion_publ_flag
Li1 O21 C27 O22 28.9(4) 1_455 . . . ?
Li2 O21 C27 O22 -10.98(13) 2_676 . . . ?
Li1 O21 C27 C21 -151.6(2) 1_455 . . . ?
Li2 O21 C27 C21 168.49(13) 2_676 . . . ?
Li1 O21 C27 Li2 39.9(3) 1_455 . . 2_676 ?
Li1 O22 C27 O21 -118.1(3) . . . . ?
Li2 O22 C27 O21 14.87(17) 2_676 . . . ?
Li1 O22 C27 C21 62.5(3) . . . . ?
Li2 O22 C27 C21 -164.59(12) 2_676 . . . ?
Li1 O22 C27 Li2 -132.9(3) . . . 2_676 ?
C23 C22 C21 C26 -1.0(2) . . . . ?
N2 C22 C21 C26 -176.82(13) . . . . ?
C23 C22 C21 C27 176.68(12) . . . . ?
N2 C22 C21 C27 0.8(2) . . . . ?
O21 C27 C21 C26 31.81(18) . . . . ?
O22 C27 C21 C26 -148.71(13) . . . . ?
Li2 C27 C21 C26 174.2(3) 2_676 . . . ?
O21 C27 C21 C22 -145.89(14) . . . . ?
O22 C27 C21 C22 33.59(19) . . . . ?
Li2 C27 C21 C22 -3.5(4) 2_676 . . . ?
Li2 O11 C17 O12 68.1(7) . . . . ?
Li1 O11 C17 O12 -1.45(14) 2_676 . . . ?
Li2 O11 C17 C11 -110.8(6) . . . . ?
Li1 O11 C17 C11 179.57(12) 2_676 . . . ?
Li2 O11 C17 Li1 69.6(6) . . . 2_676 ?
Li2 O12 C17 O11 97.42(16) 1_455 . . . ?
Li1 O12 C17 O11 -86.45(16) . . . . ?
Li1 O12 C17 O11 1.41(14) 2_676 . . . ?
Li2 O12 C17 C11 -83.57(15) 1_455 . . . ?
Li1 O12 C17 C11 92.55(14) . . . . ?
Li1 O12 C17 C11 -179.58(12) 2_676 . . . ?
Li2 O12 C17 Li1 96.01(13) 1_455 . . 2_676 ?
Li1 O12 C17 Li1 -87.86(12) . . . 2_676 ?
C15 C16 C11 C12 2.3(2) . . . . ?
C15 C16 C11 C17 -175.03(13) . . . . ?
O11 C17 C11 C12 -14.2(2) . . . . ?
O12 C17 C11 C12 166.84(12) . . . . ?
Li1 C17 C11 C12 69(20) 2_676 . . . ?
O11 C17 C11 C16 163.08(13) . . . . ?
O12 C17 C11 C16 -15.92(18) . . . . ?
Li1 C17 C11 C16 -113(20) 2_676 . . . ?
C22 C21 C26 C25 -0.7(2) . . . . ?
C27 C21 C26 C25 -178.51(13) . . . . ?
C25 C24 C23 C22 -0.7(2) . . . . ?
C21 C22 C23 C24 1.7(2) . . . . ?
N2 C22 C23 C24 177.65(13) . . . . ?
C21 C26 C25 C24 1.7(2) . . . . ?
C23 C24 C25 C26 -1.0(2) . . . . ?
C15 C14 C13 C12 0.8(2) . . . . ?
C16 C11 C12 N1 173.03(13) . . . . ?
C17 C11 C12 N1 -9.8(2) . . . . ?
C16 C11 C12 C13 -2.3(2) . . . . ?
C17 C11 C12 C13 174.90(12) . . . . ?
C14 C13 C12 N1 -174.68(14) . . . . ?
C14 C13 C12 C11 0.8(2) . . . . ?
C11 C16 C15 C14 -0.8(2) . . . . ?
C13 C14 C15 C16 -0.8(2) . . . . ?
C27 O22 Li1 O21 -79.1(3) . . . 1_655 ?
Li2 O22 Li1 O21 145.59(12) 2_676 . . 1_655 ?
C27 O22 Li1 O12 36.4(3) . . . . ?
Li2 O22 Li1 O12 -98.91(12) 2_676 . . . ?
C27 O22 Li1 O11 150.1(3) . . . 2_676 ?
Li2 O22 Li1 O11 14.79(10) 2_676 . . 2_676 ?
C27 O22 Li1 O12 156.1(2) . . . 2_676 ?
Li2 O22 Li1 O12 20.7(2) 2_676 . . 2_676 ?
C27 O22 Li1 C17 152.7(2) . . . 2_676 ?
Li2 O22 Li1 C17 17.34(13) 2_676 . . 2_676 ?
C27 O22 Li1 Li2 135.3(3) . . . 2_676 ?
C27 O22 Li1 Li1 77.5(4) . . . 2_676 ?
Li2 O22 Li1 Li1 -57.8(3) 2_676 . . 2_676 ?
C27 O22 Li1 Li2 -135.6(3) . . . 2_776 ?
Li2 O22 Li1 Li2 89.12(19) 2_676 . . 2_776 ?
C27 O22 Li1 Li2 59.9(3) . . . 1_455 ?
Li2 O22 Li1 Li2 -75.39(10) 2_676 . . 1_455 ?
C17 O12 Li1 O21 -8.22(17) . . . 1_655 ?
Li2 O12 Li1 O21 167.91(12) 1_455 . . 1_655 ?
Li1 O12 Li1 O21 -95.87(13) 2_676 . . 1_655 ?
C17 O12 Li1 O22 -121.42(13) . . . . ?
Li2 O12 Li1 O22 54.71(16) 1_455 . . . ?
Li1 O12 Li1 O22 150.93(15) 2_676 . . . ?
C17 O12 Li1 O11 143.96(12) . . . 2_676 ?
Li2 O12 Li1 O11 -39.91(18) 1_455 . . 2_676 ?
Li1 O12 Li1 O11 56.31(9) 2_676 . . 2_676 ?
C17 O12 Li1 O12 87.65(12) . . . 2_676 ?
Li2 O12 Li1 O12 -96.22(13) 1_455 . . 2_676 ?
Li1 O12 Li1 O12 0.0 2_676 . . 2_676 ?
C17 O12 Li1 C17 114.64(11) . . . 2_676 ?
Li2 O12 Li1 C17 -69.23(15) 1_455 . . 2_676 ?
Li1 O12 Li1 C17 26.99(6) 2_676 . . 2_676 ?
C17 O12 Li1 Li2 -169.44(11) . . . 2_676 ?
Li2 O12 Li1 Li2 6.69(19) 1_455 . . 2_676 ?
Li1 O12 Li1 Li2 102.91(12) 2_676 . . 2_676 ?
C17 O12 Li1 Li1 87.65(12) . . . 2_676 ?
Li2 O12 Li1 Li1 -96.22(13) 1_455 . . 2_676 ?
C17 O12 Li1 Li2 53.45(14) . . . 2_776 ?
Li2 O12 Li1 Li2 -130.42(10) 1_455 . . 2_776 ?
Li1 O12 Li1 Li2 -34.20(7) 2_676 . . 2_776 ?
C17 O12 Li1 Li2 -176.13(18) . . . 1_455 ?
Li1 O12 Li1 Li2 96.22(13) 2_676 . . 1_455 ?
C17 O11 Li2 O01 168.2(6) . . . . ?
Li1 O11 Li2 O01 -121.47(12) 2_676 . . . ?
C17 O11 Li2 O12 50.3(7) . . . 1_655 ?
Li1 O11 Li2 O12 120.61(14) 2_676 . . 1_655 ?
C17 O11 Li2 O22 -85.4(6) . . . 2_676 ?
Li1 O11 Li2 O22 -15.13(10) 2_676 . . 2_676 ?
C17 O11 Li2 C27 -85.9(7) . . . 2_676 ?
Li1 O11 Li2 C27 -15.56(13) 2_676 . . 2_676 ?
C17 O11 Li2 O21 -75.6(7) . . . 2_676 ?
Li1 O11 Li2 O21 -5.3(2) 2_676 . . 2_676 ?
C17 O11 Li2 Li1 -70.3(6) . . . 2_676 ?
C17 O11 Li2 Li1 14.2(9) . . . 2_776 ?
Li1 O11 Li2 Li1 84.5(4) 2_676 . . 2_776 ?
C17 O11 Li2 Li1 21.2(7) . . . 1_655 ?
Li1 O11 Li2 Li1 91.49(10) 2_676 . . 1_655 ?
